data_4311746
loop_
_publ_author_name
'Daniel L. Reger'
'Russell P. Watson'
'James R. Gardinier'
'Mark D. Smith'

_publ_contact_author_address
;
Department of Chemistry and Biochemistry
University of South Carolina
Columbia, South Carolina 29208
USA
;
_publ_contact_author_email reger@mail.chem.sc.edu
_publ_contact_author_fax '1 803 777 9521'
_publ_contact_author_name 'Professor Daniel L. Reger'
_publ_contact_author_phone '1 803 777 2587'
_publ_section_title
;
 Impact of Variations in Design of Flexible Bitopic Bis(pyrazolyl)methane
 Ligands and Counterions on the Structures of Silver(I) Complexes:
 Dominance of Cyclic Dimeric Architecture
;
_journal_name_full 'Inorganic Chemistry'
_journal_page_first 6609
_journal_page_last 6619
_journal_paper_doi 10.1021/ic0491377
_journal_volume 43
_journal_year 2004
_chemical_formula_moiety 'C34 H40 Ag2 N16, 2(B F4)'
_chemical_formula_sum 'C17 H20 Ag B F4 N8'
_chemical_formula_weight 531.09
_chemical_name_systematic
; 
 ? 
;
_space_group_IT_number 2
_symmetry_cell_setting triclinic
_symmetry_space_group_name_Hall '-P 1'
_symmetry_space_group_name_H-M 'P -1'
_atom_sites_solution_hydrogens geom
_atom_sites_solution_primary direct
_atom_sites_solution_secondary difmap
_audit_creation_method SHELXL-97
_cell_angle_alpha 71.6430(10)
_cell_angle_beta 65.4890(10)
_cell_angle_gamma 63.9800(10)
_cell_formula_units_Z 4
_cell_length_a 13.0016(8)
_cell_length_b 14.3671(9)
_cell_length_c 14.4522(9)
_cell_measurement_reflns_used 5452
_cell_measurement_temperature 150(1)
_cell_measurement_theta_max 25.078
_cell_measurement_theta_min 2.782
_cell_volume 2178.0(2)
_computing_cell_refinement 'SAINT+ NT V6.22 (Bruker, 2001)'
_computing_data_collection 'SMART NT V5.625 (Bruker, 1998)'
_computing_data_reduction 'SAINT+ NT V6.22'
_computing_molecular_graphics 'SHELXTL V6.1 (Sheldrick, 2000)'
_computing_publication_material 'SHELXTL V6.1'
_computing_structure_refinement 'SHELXL-97 (Sheldrick, 1997)'
_computing_structure_solution 'SHELXS-97 (Sheldrick, 1990)'
_diffrn_ambient_temperature 150(1)
_diffrn_measured_fraction_theta_full 0.995
_diffrn_measured_fraction_theta_max 0.995
_diffrn_measurement_device_type 'Bruker SMART APEX CCD diffractometer'
_diffrn_measurement_method 'omega scans'
_diffrn_radiation_monochromator graphite
_diffrn_radiation_source 'fine-focus sealed tube'
_diffrn_radiation_type MoK\a
_diffrn_radiation_wavelength 0.71073
_diffrn_reflns_av_R_equivalents 0.0223
_diffrn_reflns_av_sigmaI/netI 0.0316
_diffrn_reflns_limit_h_max 15
_diffrn_reflns_limit_h_min -15
_diffrn_reflns_limit_k_max 17
_diffrn_reflns_limit_k_min -17
_diffrn_reflns_limit_l_max 17
_diffrn_reflns_limit_l_min -15
_diffrn_reflns_number 16300
_diffrn_reflns_theta_full 25.09
_diffrn_reflns_theta_max 25.09
_diffrn_reflns_theta_min 1.60
_diffrn_standards_decay_% 0
_exptl_absorpt_coefficient_mu 0.980
_exptl_absorpt_correction_T_max 1.0000
_exptl_absorpt_correction_T_min 0.7114
_exptl_absorpt_correction_type multi-scan
_exptl_absorpt_process_details '(SADABS, Bruker, 2001)'
_exptl_crystal_colour colorless
_exptl_crystal_density_diffrn 1.620
_exptl_crystal_density_method 'not measured'
_exptl_crystal_description plate
_exptl_crystal_F_000 1064
_exptl_crystal_size_max 0.48
_exptl_crystal_size_mid 0.40
_exptl_crystal_size_min 0.20
_refine_diff_density_max 0.874
_refine_diff_density_min -0.525
_refine_diff_density_rms 0.087
_refine_ls_extinction_method none
_refine_ls_goodness_of_fit_ref 1.037
_refine_ls_hydrogen_treatment constr
_refine_ls_matrix_type full
_refine_ls_number_parameters 579
_refine_ls_number_reflns 7721
_refine_ls_number_restraints 30
_refine_ls_restrained_S_all 1.037
_refine_ls_R_factor_all 0.0394
_refine_ls_R_factor_gt 0.0347
_refine_ls_shift/su_max 0.001
_refine_ls_shift/su_mean 0.000
_refine_ls_structure_factor_coef Fsqd
_refine_ls_weighting_details 'calc w=1/[\s^2^(Fo^2^)+(0.0441P)^2^+1.9260P] where P=(Fo^2^+2Fc^2^)/3'
_refine_ls_weighting_scheme calc
_refine_ls_wR_factor_gt 0.0865
_refine_ls_wR_factor_ref 0.0898
_reflns_number_gt 6849
_reflns_number_total 7721
_reflns_threshold_expression >2sigma(I)
_cod_data_source_file ic0491377si20040701_112418_4.cif
_cod_data_source_block 4
_cod_depositor_comments
;
The following automatic conversions were performed:
'_symmetry_cell_setting' value 'Triclinic' changed to 'triclinic'
according to '/home/saulius/struct/CIF-dictionaries/cif_core.dic'
dictionary named 'cif_core.dic' version 2.4.1 from 2010-06-29.

Automatic conversion script
Id: cif_fix_enum 1527 2010-12-29 10:47:43Z saulius 
;
_cod_database_code 4311746

loop_
_symmetry_equiv_pos_as_xyz
'x, y, z'
'-x, -y, -z'

loop_
_atom_site_label
_atom_site_type_symbol
_atom_site_fract_x
_atom_site_fract_y
_atom_site_fract_z
_atom_site_U_iso_or_equiv
_atom_site_adp_type
_atom_site_occupancy
_atom_site_symmetry_multiplicity
_atom_site_calc_flag
_atom_site_refinement_flags
_atom_site_disorder_assembly
_atom_site_disorder_group
Ag1 Ag 0.25843(2) 0.197975(18) 0.368752(17) 0.03566(8) Uani 1 1 d . . .
Ag2 Ag 0.74314(2) 0.27065(2) 0.168349(19) 0.04614(9) Uani 1 1 d . . .
C1 C 0.3027(2) 0.2317(2) 0.57477(19) 0.0220(5) Uani 1 1 d . . .
H1 H 0.3023 0.2476 0.6376 0.026 Uiso 1 1 calc R . .
C2 C 0.4317(2) 0.1643(2) 0.5219(2) 0.0249(5) Uani 1 1 d . . .
H2A H 0.4371 0.1510 0.4565 0.030 Uiso 1 1 calc R . .
H2B H 0.4552 0.0958 0.5668 0.030 Uiso 1 1 calc R . .
C3 C 0.5169(2) 0.2207(2) 0.5000(2) 0.0267(6) Uani 1 1 d . . .
H3A H 0.5191 0.2247 0.5663 0.032 Uiso 1 1 calc R . .
H3B H 0.4846 0.2933 0.4651 0.032 Uiso 1 1 calc R . .
C4 C 0.6458(2) 0.1667(2) 0.4329(2) 0.0262(6) Uani 1 1 d . . .
H4A H 0.6772 0.0926 0.4651 0.031 Uiso 1 1 calc R . .
H4B H 0.6455 0.1673 0.3643 0.031 Uiso 1 1 calc R . .
C5 C 0.7281(2) 0.2229(2) 0.4203(2) 0.0251(5) Uani 1 1 d . . .
H5 H 0.7291 0.2175 0.4907 0.030 Uiso 1 1 calc R . .
C6 C 0.2681(2) 0.2638(2) 0.1154(2) 0.0242(5) Uani 1 1 d . . .
H6 H 0.2656 0.2743 0.0445 0.029 Uiso 1 1 calc R . .
C7 C 0.3492(2) 0.3190(2) 0.1071(2) 0.0260(6) Uani 1 1 d . . .
H7A H 0.3542 0.3104 0.1760 0.031 Uiso 1 1 calc R . .
H7B H 0.3135 0.3949 0.0827 0.031 Uiso 1 1 calc R . .
C8 C 0.4758(2) 0.2739(2) 0.0325(2) 0.0287(6) Uani 1 1 d . . .
H8A H 0.5133 0.1992 0.0600 0.034 Uiso 1 1 calc R . .
H8B H 0.4696 0.2769 -0.0344 0.034 Uiso 1 1 calc R . .
C9 C 0.5574(2) 0.3324(2) 0.0150(2) 0.0265(6) Uani 1 1 d . . .
H9A H 0.5548 0.3387 0.0823 0.032 Uiso 1 1 calc R . .
H9B H 0.5279 0.4040 -0.0229 0.032 Uiso 1 1 calc R . .
C10 C 0.6872(2) 0.2739(2) -0.0465(2) 0.0237(5) Uani 1 1 d . . .
H10 H 0.6857 0.2675 -0.1128 0.028 Uiso 1 1 calc R . .
C11 C 0.1277(2) 0.1803(2) 0.7006(2) 0.0315(6) Uani 1 1 d . . .
H11 H 0.1161 0.2078 0.7574 0.038 Uiso 1 1 calc R . .
C12 C 0.0583(3) 0.1333(2) 0.6973(3) 0.0405(7) Uani 1 1 d . . .
H12 H -0.0100 0.1205 0.7507 0.049 Uiso 1 1 calc R . .
C13 C 0.1091(3) 0.1084(2) 0.5988(3) 0.0360(7) Uani 1 1 d . . .
H13 H 0.0792 0.0750 0.5737 0.043 Uiso 1 1 calc R . .
C21 C 0.2169(3) 0.4292(2) 0.5325(2) 0.0326(6) Uani 1 1 d . . .
H21 H 0.2002 0.4464 0.5969 0.039 Uiso 1 1 calc R . .
C22 C 0.1986(3) 0.4977(2) 0.4466(3) 0.0455(8) Uani 1 1 d . . .
H22 H 0.1668 0.5722 0.4381 0.055 Uiso 1 1 calc R . .
C23 C 0.2360(3) 0.4358(2) 0.3735(2) 0.0420(7) Uani 1 1 d . . .
H23 H 0.2331 0.4629 0.3053 0.050 Uiso 1 1 calc R . .
C31 C 0.6536(2) 0.4158(2) 0.4247(2) 0.0290(6) Uani 1 1 d . . .
H31 H 0.6657 0.4110 0.4867 0.035 Uiso 1 1 calc R . .
C32 C 0.6047(2) 0.5057(2) 0.3649(2) 0.0361(7) Uani 1 1 d . . .
H32 H 0.5764 0.5757 0.3760 0.043 Uiso 1 1 calc R . .
C33 C 0.6050(2) 0.4729(2) 0.2839(2) 0.0348(6) Uani 1 1 d . . .
H33 H 0.5763 0.5190 0.2291 0.042 Uiso 1 1 calc R . .
C41 C 0.9515(2) 0.1292(2) 0.3885(3) 0.0336(6) Uani 1 1 d . . .
H41 H 0.9535 0.1280 0.4539 0.040 Uiso 1 1 calc R . .
C42 C 1.0481(2) 0.0879(2) 0.3074(3) 0.0413(8) Uani 1 1 d . . .
H42 H 1.1303 0.0519 0.3047 0.050 Uiso 1 1 calc R . .
C43 C 1.0003(3) 0.1098(2) 0.2304(3) 0.0415(8) Uani 1 1 d . . .
H43 H 1.0470 0.0907 0.1639 0.050 Uiso 1 1 calc R . .
C51 C 0.0444(2) 0.3560(2) 0.1508(2) 0.0315(6) Uani 1 1 d . . .
H51 H 0.0416 0.3637 0.0841 0.038 Uiso 1 1 calc R . .
C52 C -0.0514(2) 0.3902(2) 0.2351(2) 0.0355(7) Uani 1 1 d . . .
H52 H -0.1340 0.4265 0.2394 0.043 Uiso 1 1 calc R . .
C53 C -0.0022(2) 0.3606(2) 0.3132(2) 0.0335(6) Uani 1 1 d . . .
H53 H -0.0483 0.3737 0.3818 0.040 Uiso 1 1 calc R . .
C61 C 0.3520(2) 0.0750(2) 0.0942(2) 0.0302(6) Uani 1 1 d . . .
H61 H 0.3408 0.0852 0.0304 0.036 Uiso 1 1 calc R . .
C62 C 0.4050(3) -0.0187(2) 0.1478(2) 0.0363(7) Uani 1 1 d . . .
H62 H 0.4377 -0.0864 0.1296 0.044 Uiso 1 1 calc R . .
C63 C 0.4008(2) 0.0065(2) 0.2347(2) 0.0327(6) Uani 1 1 d . . .
H63 H 0.4307 -0.0436 0.2873 0.039 Uiso 1 1 calc R . .
C71 C 0.7701(3) 0.0763(2) -0.0253(2) 0.0353(7) Uani 1 1 d . . .
H71 H 0.7795 0.0683 -0.0914 0.042 Uiso 1 1 calc R . .
C72 C 0.7912(3) -0.0020(2) 0.0546(3) 0.0517(9) Uani 1 1 d . . .
H72 H 0.8189 -0.0754 0.0559 0.062 Uiso 1 1 calc R . .
C73 C 0.7635(4) 0.0486(3) 0.1337(3) 0.0519(9) Uani 1 1 d . . .
H73 H 0.7701 0.0132 0.1998 0.062 Uiso 1 1 calc R . .
C81 C 0.8415(2) 0.3552(2) -0.1666(2) 0.0357(7) Uani 1 1 d . . .
H81 H 0.8490 0.3413 -0.2296 0.043 Uiso 1 1 calc R . .
C82 C 0.9034(3) 0.4048(2) -0.1550(3) 0.0456(8) Uani 1 1 d . . .
H82 H 0.9616 0.4324 -0.2074 0.055 Uiso 1 1 calc R . .
C83 C 0.8625(3) 0.4059(2) -0.0505(3) 0.0433(8) Uani 1 1 d . . .
H83 H 0.8903 0.4352 -0.0191 0.052 Uiso 1 1 calc R . .
N11 N 0.2050(2) 0.13700(18) 0.54354(18) 0.0301(5) Uani 1 1 d . . .
N12 N 0.21567(18) 0.18026(17) 0.60862(17) 0.0242(5) Uani 1 1 d . . .
N21 N 0.2762(2) 0.33470(18) 0.41028(18) 0.0312(5) Uani 1 1 d . . .
N22 N 0.26368(18) 0.33182(16) 0.50897(16) 0.0223(4) Uani 1 1 d . . .
N31 N 0.6504(2) 0.36884(18) 0.29289(18) 0.0301(5) Uani 1 1 d . . .
N32 N 0.68166(18) 0.33463(16) 0.37962(16) 0.0226(4) Uani 1 1 d . . .
N41 N 0.8812(2) 0.16069(19) 0.26025(19) 0.0334(5) Uani 1 1 d . . .
N42 N 0.85256(18) 0.17226(17) 0.35827(17) 0.0254(5) Uani 1 1 d . . .
N51 N 0.11715(19) 0.31148(18) 0.28076(18) 0.0292(5) Uani 1 1 d . . .
N52 N 0.14411(18) 0.30899(17) 0.18042(17) 0.0251(5) Uani 1 1 d . . .
N61 N 0.34951(19) 0.10976(17) 0.23536(17) 0.0277(5) Uani 1 1 d . . .
N62 N 0.31853(18) 0.15053(17) 0.14812(16) 0.0232(5) Uani 1 1 d . . .
N71 N 0.7270(2) 0.15135(19) 0.10659(19) 0.0364(6) Uani 1 1 d . . .
N72 N 0.73347(18) 0.16757(17) 0.00723(17) 0.0245(5) Uani 1 1 d . . .
N81 N 0.7795(2) 0.3613(2) 0.0012(2) 0.0384(6) Uani 1 1 d . . .
N82 N 0.76818(19) 0.32987(17) -0.07243(17) 0.0268(5) Uani 1 1 d . . .
B1 B 0.7292(3) 0.2401(3) 0.6785(3) 0.0377(8) Uani 1 1 d D . .
F1 F 0.6440(2) 0.2241(2) 0.66000(17) 0.0784(8) Uani 1 1 d D . .
F2 F 0.81940(16) 0.25560(15) 0.58563(14) 0.0434(4) Uani 1 1 d D . .
F3 F 0.6727(2) 0.33188(18) 0.72322(18) 0.0725(7) Uani 1 1 d D . .
F4 F 0.77853(18) 0.16001(16) 0.74687(15) 0.0527(5) Uani 1 1 d D . .
B2A B 0.2366(5) 0.3065(4) 0.8612(4) 0.0375(12) Uani 0.764(6) 1 d PD A 1
F5A F 0.2139(6) 0.3368(5) 0.7699(5) 0.0587(16) Uani 0.764(6) 1 d PD A 1
F6A F 0.1698(8) 0.2482(7) 0.9335(6) 0.062(4) Uani 0.764(6) 1 d PD A 1
F7A F 0.2075(4) 0.3945(2) 0.8998(2) 0.0892(16) Uani 0.764(6) 1 d PD A 1
F8A F 0.3525(3) 0.2502(4) 0.8523(4) 0.123(2) Uani 0.764(6) 1 d PD A 1
B2B B 0.2570(14) 0.2805(13) 0.8381(15) 0.0375(12) Uani 0.236(6) 1 d PD A 2
F5B F 0.1956(16) 0.3547(15) 0.7744(16) 0.036(4) Uiso 0.236(6) 1 d PD A 2
F6B F 0.169(2) 0.256(2) 0.9287(19) 0.061(11) Uiso 0.236(6) 1 d PD A 2
F7B F 0.3158(10) 0.3252(9) 0.8641(8) 0.061(3) Uiso 0.236(6) 1 d PD A 2
F8B F 0.3401(8) 0.1964(7) 0.7938(8) 0.063(3) Uiso 0.236(6) 1 d PD A 2

loop_
_atom_site_aniso_label
_atom_site_aniso_U_11
_atom_site_aniso_U_22
_atom_site_aniso_U_33
_atom_site_aniso_U_23
_atom_site_aniso_U_13
_atom_site_aniso_U_12
Ag1 0.04759(14) 0.03600(14) 0.03104(14) -0.01117(10) -0.01934(10) -0.01142(10)
Ag2 0.06437(17) 0.05458(17) 0.03218(15) -0.01398(12) -0.02125(12) -0.02221(13)
C1 0.0241(12) 0.0251(13) 0.0200(13) -0.0030(10) -0.0082(10) -0.0109(10)
C2 0.0223(12) 0.0253(13) 0.0278(14) -0.0051(11) -0.0070(11) -0.0095(10)
C3 0.0226(12) 0.0286(14) 0.0312(15) -0.0094(11) -0.0071(11) -0.0095(11)
C4 0.0220(12) 0.0261(14) 0.0326(15) -0.0092(11) -0.0072(11) -0.0090(10)
C5 0.0220(12) 0.0252(14) 0.0287(14) -0.0062(11) -0.0082(11) -0.0077(10)
C6 0.0216(12) 0.0256(13) 0.0250(14) -0.0049(11) -0.0075(10) -0.0075(10)
C7 0.0235(12) 0.0230(13) 0.0319(15) -0.0062(11) -0.0083(11) -0.0082(10)
C8 0.0247(13) 0.0300(15) 0.0317(15) -0.0089(12) -0.0055(11) -0.0109(11)
C9 0.0240(12) 0.0245(14) 0.0311(15) -0.0047(11) -0.0078(11) -0.0095(11)
C10 0.0243(12) 0.0270(14) 0.0218(13) -0.0043(11) -0.0075(10) -0.0107(10)
C11 0.0259(13) 0.0308(15) 0.0295(15) -0.0023(12) -0.0039(11) -0.0093(11)
C12 0.0274(14) 0.0382(17) 0.048(2) -0.0001(14) -0.0043(13) -0.0171(13)
C13 0.0337(15) 0.0304(15) 0.053(2) 0.0007(14) -0.0222(14) -0.0168(12)
C21 0.0436(16) 0.0247(14) 0.0326(16) -0.0079(12) -0.0123(13) -0.0128(12)
C22 0.076(2) 0.0216(15) 0.0399(19) -0.0018(13) -0.0235(17) -0.0158(15)
C23 0.072(2) 0.0283(16) 0.0298(16) 0.0038(13) -0.0251(15) -0.0192(15)
C31 0.0276(13) 0.0318(15) 0.0293(15) -0.0136(12) -0.0022(11) -0.0128(11)
C32 0.0320(14) 0.0257(15) 0.0446(18) -0.0130(13) -0.0034(13) -0.0086(12)
C33 0.0339(15) 0.0274(15) 0.0362(17) 0.0010(12) -0.0138(13) -0.0069(12)
C41 0.0258(13) 0.0288(15) 0.0516(19) -0.0077(13) -0.0183(13) -0.0083(11)
C42 0.0211(13) 0.0304(16) 0.070(2) -0.0131(15) -0.0114(14) -0.0065(11)
C43 0.0296(15) 0.0368(17) 0.050(2) -0.0223(15) 0.0027(14) -0.0096(13)
C51 0.0240(13) 0.0338(15) 0.0388(17) -0.0007(13) -0.0154(12) -0.0108(11)
C52 0.0205(13) 0.0299(15) 0.0494(19) -0.0041(13) -0.0080(12) -0.0079(11)
C53 0.0269(13) 0.0288(15) 0.0358(17) -0.0112(12) -0.0001(12) -0.0076(11)
C61 0.0304(13) 0.0352(16) 0.0305(15) -0.0155(12) -0.0049(11) -0.0143(12)
C62 0.0354(15) 0.0279(15) 0.0422(18) -0.0164(13) -0.0039(13) -0.0092(12)
C63 0.0325(14) 0.0255(15) 0.0366(17) -0.0051(12) -0.0111(12) -0.0073(11)
C71 0.0390(15) 0.0322(16) 0.0406(17) -0.0145(13) -0.0144(13) -0.0104(12)
C72 0.076(2) 0.0225(16) 0.061(2) -0.0034(15) -0.036(2) -0.0106(15)
C73 0.084(3) 0.0332(18) 0.047(2) 0.0053(15) -0.0399(19) -0.0190(17)
C81 0.0291(14) 0.0306(15) 0.0329(16) 0.0012(12) -0.0017(12) -0.0104(12)
C82 0.0297(15) 0.0351(17) 0.061(2) 0.0061(15) -0.0091(15) -0.0169(13)
C83 0.0448(17) 0.0344(17) 0.065(2) 0.0094(15) -0.0350(17) -0.0219(14)
N11 0.0360(12) 0.0320(13) 0.0321(13) -0.0035(10) -0.0153(10) -0.0177(10)
N12 0.0232(10) 0.0250(11) 0.0251(12) -0.0020(9) -0.0087(9) -0.0097(9)
N21 0.0459(13) 0.0272(13) 0.0240(12) -0.0030(10) -0.0156(10) -0.0129(10)
N22 0.0264(10) 0.0235(11) 0.0205(11) -0.0047(9) -0.0084(9) -0.0104(9)
N31 0.0314(12) 0.0309(13) 0.0292(13) -0.0065(10) -0.0139(10) -0.0074(10)
N32 0.0229(10) 0.0249(11) 0.0226(11) -0.0069(9) -0.0068(9) -0.0092(9)
N41 0.0303(12) 0.0355(14) 0.0318(13) -0.0156(11) -0.0038(10) -0.0085(10)
N42 0.0200(10) 0.0264(12) 0.0320(13) -0.0093(10) -0.0081(9) -0.0074(9)
N51 0.0273(11) 0.0310(13) 0.0271(12) -0.0108(10) -0.0066(9) -0.0066(9)
N52 0.0215(10) 0.0283(12) 0.0268(12) -0.0056(9) -0.0084(9) -0.0089(9)
N61 0.0295(11) 0.0260(12) 0.0282(12) -0.0068(10) -0.0121(10) -0.0062(9)
N62 0.0222(10) 0.0256(11) 0.0241(12) -0.0072(9) -0.0071(9) -0.0088(9)
N71 0.0562(15) 0.0301(13) 0.0305(14) 0.0001(10) -0.0240(12) -0.0161(11)
N72 0.0271(11) 0.0248(11) 0.0232(12) -0.0056(9) -0.0094(9) -0.0083(9)
N81 0.0525(15) 0.0406(15) 0.0389(15) 0.0020(11) -0.0232(12) -0.0289(12)
N82 0.0250(11) 0.0283(12) 0.0270(12) -0.0022(10) -0.0085(9) -0.0108(9)
B1 0.050(2) 0.044(2) 0.0292(18) 0.0031(15) -0.0214(16) -0.0238(17)
F1 0.0745(15) 0.150(3) 0.0408(12) -0.0010(14) -0.0213(11) -0.0737(17)
F2 0.0539(11) 0.0508(11) 0.0343(10) -0.0038(8) -0.0143(8) -0.0283(9)
F3 0.0916(17) 0.0540(14) 0.0532(14) -0.0120(11) -0.0230(12) -0.0082(12)
F4 0.0611(12) 0.0498(12) 0.0424(11) 0.0054(9) -0.0245(9) -0.0173(10)
B2A 0.050(3) 0.037(3) 0.039(3) 0.000(2) -0.025(3) -0.021(2)
F5A 0.089(4) 0.058(3) 0.0336(19) -0.012(2) -0.031(2) -0.017(3)
F6A 0.104(6) 0.051(4) 0.043(3) 0.0022(15) -0.020(2) -0.048(3)
F7A 0.204(5) 0.058(2) 0.0465(18) 0.0120(14) -0.062(2) -0.075(3)
F8A 0.0457(19) 0.131(4) 0.138(4) 0.001(3) -0.040(2) 0.009(2)
B2B 0.050(3) 0.037(3) 0.039(3) 0.000(2) -0.025(3) -0.021(2)

loop_
_atom_type_symbol
_atom_type_description
_atom_type_scat_dispersion_real
_atom_type_scat_dispersion_imag
_atom_type_scat_source
C C 0.0033 0.0016 'International Tables Vol C Tables 4.2.6.8 and 6.1.1.4'
H H 0.0000 0.0000 'International Tables Vol C Tables 4.2.6.8 and 6.1.1.4'
B B 0.0013 0.0007 'International Tables Vol C Tables 4.2.6.8 and 6.1.1.4'
N N 0.0061 0.0033 'International Tables Vol C Tables 4.2.6.8 and 6.1.1.4'
F F 0.0171 0.0103 'International Tables Vol C Tables 4.2.6.8 and 6.1.1.4'
Ag Ag -0.8971 1.1015 'International Tables Vol C Tables 4.2.6.8 and 6.1.1.4'

loop_
_geom_angle_atom_site_label_1
_geom_angle_atom_site_label_2
_geom_angle_atom_site_label_3
_geom_angle
_geom_angle_site_symmetry_1
_geom_angle_site_symmetry_3
_geom_angle_publ_flag
N61 Ag1 N11 129.99(8) . . ?
N61 Ag1 N21 136.02(8) . . ?
N11 Ag1 N21 85.62(8) . . ?
N61 Ag1 N51 85.28(8) . . ?
N11 Ag1 N51 124.01(8) . . ?
N21 Ag1 N51 94.71(8) . . ?
N31 Ag2 N71 142.99(9) . . ?
N31 Ag2 N81 115.79(9) . . ?
N71 Ag2 N81 86.49(9) . . ?
N31 Ag2 N41 86.61(8) . . ?
N71 Ag2 N41 101.81(8) . . ?
N81 Ag2 N41 129.63(9) . . ?
N12 C1 N22 109.73(19) . . ?
N12 C1 C2 113.7(2) . . ?
N22 C1 C2 111.2(2) . . ?
N12 C1 H1 107.3 . . ?
N22 C1 H1 107.3 . . ?
C2 C1 H1 107.3 . . ?
C1 C2 C3 109.4(2) . . ?
C1 C2 H2A 109.8 . . ?
C3 C2 H2A 109.8 . . ?
C1 C2 H2B 109.8 . . ?
C3 C2 H2B 109.8 . . ?
H2A C2 H2B 108.2 . . ?
C2 C3 C4 113.2(2) . . ?
C2 C3 H3A 108.9 . . ?
C4 C3 H3A 108.9 . . ?
C2 C3 H3B 108.9 . . ?
C4 C3 H3B 108.9 . . ?
H3A C3 H3B 107.8 . . ?
C5 C4 C3 110.4(2) . . ?
C5 C4 H4A 109.6 . . ?
C3 C4 H4A 109.6 . . ?
C5 C4 H4B 109.6 . . ?
C3 C4 H4B 109.6 . . ?
H4A C4 H4B 108.1 . . ?
N42 C5 N32 111.3(2) . . ?
N42 C5 C4 111.9(2) . . ?
N32 C5 C4 112.1(2) . . ?
N42 C5 H5 107.1 . . ?
N32 C5 H5 107.1 . . ?
C4 C5 H5 107.1 . . ?
N52 C6 N62 111.5(2) . . ?
N52 C6 C7 112.8(2) . . ?
N62 C6 C7 111.7(2) . . ?
N52 C6 H6 106.8 . . ?
N62 C6 H6 106.8 . . ?
C7 C6 H6 106.8 . . ?
C6 C7 C8 110.9(2) . . ?
C6 C7 H7A 109.5 . . ?
C8 C7 H7A 109.5 . . ?
C6 C7 H7B 109.5 . . ?
C8 C7 H7B 109.5 . . ?
H7A C7 H7B 108.1 . . ?
C9 C8 C7 112.8(2) . . ?
C9 C8 H8A 109.0 . . ?
C7 C8 H8A 109.0 . . ?
C9 C8 H8B 109.0 . . ?
C7 C8 H8B 109.0 . . ?
H8A C8 H8B 107.8 . . ?
C8 C9 C10 110.2(2) . . ?
C8 C9 H9A 109.6 . . ?
C10 C9 H9A 109.6 . . ?
C8 C9 H9B 109.6 . . ?
C10 C9 H9B 109.6 . . ?
H9A C9 H9B 108.1 . . ?
N82 C10 N72 110.9(2) . . ?
N82 C10 C9 112.9(2) . . ?
N72 C10 C9 111.1(2) . . ?
N82 C10 H10 107.2 . . ?
N72 C10 H10 107.2 . . ?
C9 C10 H10 107.2 . . ?
N12 C11 C12 107.4(3) . . ?
N12 C11 H11 126.3 . . ?
C12 C11 H11 126.3 . . ?
C11 C12 C13 104.9(3) . . ?
C11 C12 H12 127.6 . . ?
C13 C12 H12 127.6 . . ?
N11 C13 C12 111.9(3) . . ?
N11 C13 H13 124.1 . . ?
C12 C13 H13 124.1 . . ?
N22 C21 C22 106.8(3) . . ?
N22 C21 H21 126.6 . . ?
C22 C21 H21 126.6 . . ?
C21 C22 C23 105.3(3) . . ?
C21 C22 H22 127.3 . . ?
C23 C22 H22 127.3 . . ?
N21 C23 C22 111.9(3) . . ?
N21 C23 H23 124.1 . . ?
C22 C23 H23 124.1 . . ?
N32 C31 C32 107.4(3) . . ?
N32 C31 H31 126.3 . . ?
C32 C31 H31 126.3 . . ?
C31 C32 C33 105.1(2) . . ?
C31 C32 H32 127.4 . . ?
C33 C32 H32 127.4 . . ?
N31 C33 C32 111.4(3) . . ?
N31 C33 H33 124.3 . . ?
C32 C33 H33 124.3 . . ?
N42 C41 C42 107.2(3) . . ?
N42 C41 H41 126.4 . . ?
C42 C41 H41 126.4 . . ?
C41 C42 C43 104.9(2) . . ?
C41 C42 H42 127.5 . . ?
C43 C42 H42 127.5 . . ?
N41 C43 C42 112.0(3) . . ?
N41 C43 H43 124.0 . . ?
C42 C43 H43 124.0 . . ?
N52 C51 C52 106.9(3) . . ?
N52 C51 H51 126.5 . . ?
C52 C51 H51 126.5 . . ?
C51 C52 C53 105.0(2) . . ?
C51 C52 H52 127.5 . . ?
C53 C52 H52 127.5 . . ?
N51 C53 C52 112.0(3) . . ?
N51 C53 H53 124.0 . . ?
C52 C53 H53 124.0 . . ?
N62 C61 C62 107.6(3) . . ?
N62 C61 H61 126.2 . . ?
C62 C61 H61 126.2 . . ?
C61 C62 C63 104.9(2) . . ?
C61 C62 H62 127.6 . . ?
C63 C62 H62 127.6 . . ?
N61 C63 C62 111.7(3) . . ?
N61 C63 H63 124.2 . . ?
C62 C63 H63 124.2 . . ?
N72 C71 C72 107.0(3) . . ?
N72 C71 H71 126.5 . . ?
C72 C71 H71 126.5 . . ?
C71 C72 C73 104.9(3) . . ?
C71 C72 H72 127.5 . . ?
C73 C72 H72 127.5 . . ?
N71 C73 C72 112.2(3) . . ?
N71 C73 H73 123.9 . . ?
C72 C73 H73 123.9 . . ?
N82 C81 C82 107.4(3) . . ?
N82 C81 H81 126.3 . . ?
C82 C81 H81 126.3 . . ?
C81 C82 C83 104.9(3) . . ?
C81 C82 H82 127.6 . . ?
C83 C82 H82 127.6 . . ?
N81 C83 C82 112.0(3) . . ?
N81 C83 H83 124.0 . . ?
C82 C83 H83 124.0 . . ?
C13 N11 N12 104.3(2) . . ?
C13 N11 Ag1 125.01(19) . . ?
N12 N11 Ag1 120.79(16) . . ?
C11 N12 N11 111.5(2) . . ?
C11 N12 C1 126.0(2) . . ?
N11 N12 C1 122.0(2) . . ?
C23 N21 N22 104.3(2) . . ?
C23 N21 Ag1 127.2(2) . . ?
N22 N21 Ag1 119.36(16) . . ?
C21 N22 N21 111.7(2) . . ?
C21 N22 C1 127.7(2) . . ?
N21 N22 C1 120.5(2) . . ?
C33 N31 N32 104.9(2) . . ?
C33 N31 Ag2 128.4(2) . . ?
N32 N31 Ag2 120.54(16) . . ?
C31 N32 N31 111.2(2) . . ?
C31 N32 C5 126.8(2) . . ?
N31 N32 C5 121.8(2) . . ?
C43 N41 N42 104.5(2) . . ?
C43 N41 Ag2 132.9(2) . . ?
N42 N41 Ag2 118.92(16) . . ?
C41 N42 N41 111.4(2) . . ?
C41 N42 C5 126.8(2) . . ?
N41 N42 C5 121.8(2) . . ?
C53 N51 N52 104.2(2) . . ?
C53 N51 Ag1 132.7(2) . . ?
N52 N51 Ag1 120.08(15) . . ?
N51 N52 C51 111.8(2) . . ?
N51 N52 C6 121.5(2) . . ?
C51 N52 C6 126.6(2) . . ?
C63 N61 N62 104.5(2) . . ?
C63 N61 Ag1 129.60(19) . . ?
N62 N61 Ag1 121.38(15) . . ?
C61 N62 N61 111.3(2) . . ?
C61 N62 C6 126.5(2) . . ?
N61 N62 C6 121.8(2) . . ?
C73 N71 N72 104.4(2) . . ?
C73 N71 Ag2 128.1(2) . . ?
N72 N71 Ag2 120.85(17) . . ?
C71 N72 N71 111.4(2) . . ?
C71 N72 C10 127.6(2) . . ?
N71 N72 C10 120.3(2) . . ?
C83 N81 N82 104.4(3) . . ?
C83 N81 Ag2 127.5(2) . . ?
N82 N81 Ag2 120.14(17) . . ?
C81 N82 N81 111.3(2) . . ?
C81 N82 C10 127.1(2) . . ?
N81 N82 C10 121.6(2) . . ?
F1 B1 F4 112.6(3) . . ?
F1 B1 F2 110.0(3) . . ?
F4 B1 F2 110.8(3) . . ?
F1 B1 F3 108.2(3) . . ?
F4 B1 F3 106.9(3) . . ?
F2 B1 F3 108.2(3) . . ?
F8A B2A F5A 113.4(6) . . ?
F8A B2A F6A 107.3(6) . . ?
F5A B2A F6A 112.1(6) . . ?
F8A B2A F7A 106.4(4) . . ?
F5A B2A F7A 109.2(5) . . ?
F6A B2A F7A 108.1(5) . . ?
F8B B2B F5B 112.3(15) . . ?
F8B B2B F7B 108.5(12) . . ?
F5B B2B F7B 108.8(15) . . ?
F8B B2B F6B 113.5(17) . . ?
F5B B2B F6B 106.3(16) . . ?
F7B B2B F6B 107.2(17) . . ?

loop_
_geom_bond_atom_site_label_1
_geom_bond_atom_site_label_2
_geom_bond_distance
_geom_bond_site_symmetry_2
_geom_bond_publ_flag
Ag1 N61 2.248(2) . ?
Ag1 N11 2.305(2) . ?
Ag1 N21 2.351(2) . ?
Ag1 N51 2.378(2) . ?
Ag2 N31 2.234(2) . ?
Ag2 N71 2.283(2) . ?
Ag2 N81 2.317(3) . ?
Ag2 N41 2.377(3) . ?
C1 N12 1.454(3) . ?
C1 N22 1.459(3) . ?
C1 C2 1.521(3) . ?
C1 H1 1.0000 . ?
C2 C3 1.523(3) . ?
C2 H2A 0.9900 . ?
C2 H2B 0.9900 . ?
C3 C4 1.529(3) . ?
C3 H3A 0.9900 . ?
C3 H3B 0.9900 . ?
C4 C5 1.528(3) . ?
C4 H4A 0.9900 . ?
C4 H4B 0.9900 . ?
C5 N42 1.458(3) . ?
C5 N32 1.462(3) . ?
C5 H5 1.0000 . ?
C6 N52 1.453(3) . ?
C6 N62 1.462(3) . ?
C6 C7 1.524(3) . ?
C6 H6 1.0000 . ?
C7 C8 1.525(3) . ?
C7 H7A 0.9900 . ?
C7 H7B 0.9900 . ?
C8 C9 1.524(3) . ?
C8 H8A 0.9900 . ?
C8 H8B 0.9900 . ?
C9 C10 1.525(3) . ?
C9 H9A 0.9900 . ?
C9 H9B 0.9900 . ?
C10 N82 1.456(3) . ?
C10 N72 1.460(3) . ?
C10 H10 1.0000 . ?
C11 N12 1.347(3) . ?
C11 C12 1.365(4) . ?
C11 H11 0.9500 . ?
C12 C13 1.387(5) . ?
C12 H12 0.9500 . ?
C13 N11 1.333(4) . ?
C13 H13 0.9500 . ?
C21 N22 1.351(3) . ?
C21 C22 1.355(4) . ?
C21 H21 0.9500 . ?
C22 C23 1.389(4) . ?
C22 H22 0.9500 . ?
C23 N21 1.320(4) . ?
C23 H23 0.9500 . ?
C31 N32 1.351(3) . ?
C31 C32 1.361(4) . ?
C31 H31 0.9500 . ?
C32 C33 1.391(4) . ?
C32 H32 0.9500 . ?
C33 N31 1.329(4) . ?
C33 H33 0.9500 . ?
C41 N42 1.351(3) . ?
C41 C42 1.366(4) . ?
C41 H41 0.9500 . ?
C42 C43 1.381(5) . ?
C42 H42 0.9500 . ?
C43 N41 1.331(4) . ?
C43 H43 0.9500 . ?
C51 N52 1.353(3) . ?
C51 C52 1.363(4) . ?
C51 H51 0.9500 . ?
C52 C53 1.386(4) . ?
C52 H52 0.9500 . ?
C53 N51 1.331(3) . ?
C53 H53 0.9500 . ?
C61 N62 1.345(3) . ?
C61 C62 1.364(4) . ?
C61 H61 0.9500 . ?
C62 C63 1.388(4) . ?
C62 H62 0.9500 . ?
C63 N61 1.334(4) . ?
C63 H63 0.9500 . ?
C71 N72 1.350(3) . ?
C71 C72 1.359(5) . ?
C71 H71 0.9500 . ?
C72 C73 1.384(5) . ?
C72 H72 0.9500 . ?
C73 N71 1.317(4) . ?
C73 H73 0.9500 . ?
C81 N82 1.346(4) . ?
C81 C82 1.368(4) . ?
C81 H81 0.9500 . ?
C82 C83 1.381(5) . ?
C82 H82 0.9500 . ?
C83 N81 1.331(4) . ?
C83 H83 0.9500 . ?
N11 N12 1.357(3) . ?
N21 N22 1.356(3) . ?
N31 N32 1.356(3) . ?
N41 N42 1.353(3) . ?
N51 N52 1.352(3) . ?
N61 N62 1.358(3) . ?
N71 N72 1.353(3) . ?
N81 N82 1.359(3) . ?
B1 F1 1.363(4) . ?
B1 F4 1.369(4) . ?
B1 F2 1.400(4) . ?
B1 F3 1.411(4) . ?
B2A F8A 1.334(6) . ?
B2A F5A 1.366(6) . ?
B2A F6A 1.371(6) . ?
B2A F7A 1.379(6) . ?
B2B F8B 1.343(14) . ?
B2B F5B 1.367(14) . ?
B2B F7B 1.400(15) . ?
B2B F6B 1.400(15) . ?

loop_
_geom_torsion_atom_site_label_1
_geom_torsion_atom_site_label_2
_geom_torsion_atom_site_label_3
_geom_torsion_atom_site_label_4
_geom_torsion
_geom_torsion_site_symmetry_1
_geom_torsion_site_symmetry_2
_geom_torsion_site_symmetry_3
_geom_torsion_site_symmetry_4
_geom_torsion_publ_flag
N12 C1 C2 C3 -174.0(2) . . . . ?
N22 C1 C2 C3 61.5(3) . . . . ?
C1 C2 C3 C4 -171.5(2) . . . . ?
C2 C3 C4 C5 -176.1(2) . . . . ?
C3 C4 C5 N42 178.9(2) . . . . ?
C3 C4 C5 N32 -55.3(3) . . . . ?
N52 C6 C7 C8 -176.1(2) . . . . ?
N62 C6 C7 C8 57.4(3) . . . . ?
C6 C7 C8 C9 175.4(2) . . . . ?
C7 C8 C9 C10 171.3(2) . . . . ?
C8 C9 C10 N82 175.7(2) . . . . ?
C8 C9 C10 N72 -59.0(3) . . . . ?
N12 C11 C12 C13 -1.1(3) . . . . ?
C11 C12 C13 N11 0.4(3) . . . . ?
N22 C21 C22 C23 0.3(4) . . . . ?
C21 C22 C23 N21 -0.3(4) . . . . ?
N32 C31 C32 C33 0.4(3) . . . . ?
C31 C32 C33 N31 0.5(3) . . . . ?
N42 C41 C42 C43 0.4(3) . . . . ?
C41 C42 C43 N41 -0.6(4) . . . . ?
N52 C51 C52 C53 -0.2(3) . . . . ?
C51 C52 C53 N51 0.5(3) . . . . ?
N62 C61 C62 C63 -0.2(3) . . . . ?
C61 C62 C63 N61 -0.6(3) . . . . ?
N72 C71 C72 C73 0.8(4) . . . . ?
C71 C72 C73 N71 0.3(5) . . . . ?
N82 C81 C82 C83 0.3(3) . . . . ?
C81 C82 C83 N81 -0.6(4) . . . . ?
C12 C13 N11 N12 0.4(3) . . . . ?
C12 C13 N11 Ag1 -145.1(2) . . . . ?
N61 Ag1 N11 C13 -77.4(2) . . . . ?
N21 Ag1 N11 C13 131.2(2) . . . . ?
N51 Ag1 N11 C13 38.5(3) . . . . ?
N61 Ag1 N11 N12 142.30(17) . . . . ?
N21 Ag1 N11 N12 -9.08(19) . . . . ?
N51 Ag1 N11 N12 -101.81(19) . . . . ?
C12 C11 N12 N11 1.4(3) . . . . ?
C12 C11 N12 C1 173.5(2) . . . . ?
C13 N11 N12 C11 -1.2(3) . . . . ?
Ag1 N11 N12 C11 146.15(18) . . . . ?
C13 N11 N12 C1 -173.5(2) . . . . ?
Ag1 N11 N12 C1 -26.2(3) . . . . ?
N22 C1 N12 C11 -99.3(3) . . . . ?
C2 C1 N12 C11 135.5(3) . . . . ?
N22 C1 N12 N11 71.9(3) . . . . ?
C2 C1 N12 N11 -53.3(3) . . . . ?
C22 C23 N21 N22 0.3(4) . . . . ?
C22 C23 N21 Ag1 146.1(2) . . . . ?
N61 Ag1 N21 C23 76.4(3) . . . . ?
N11 Ag1 N21 C23 -135.5(3) . . . . ?
N51 Ag1 N21 C23 -11.7(3) . . . . ?
N61 Ag1 N21 N22 -142.25(17) . . . . ?
N11 Ag1 N21 N22 5.84(19) . . . . ?
N51 Ag1 N21 N22 129.66(19) . . . . ?
C22 C21 N22 N21 -0.1(3) . . . . ?
C22 C21 N22 C1 177.7(3) . . . . ?
C23 N21 N22 C21 -0.1(3) . . . . ?
Ag1 N21 N22 C21 -149.24(18) . . . . ?
C23 N21 N22 C1 -178.1(2) . . . . ?
Ag1 N21 N22 C1 32.8(3) . . . . ?
N12 C1 N22 C21 106.7(3) . . . . ?
C2 C1 N22 C21 -126.7(3) . . . . ?
N12 C1 N22 N21 -75.7(3) . . . . ?
C2 C1 N22 N21 50.9(3) . . . . ?
C32 C33 N31 N32 -1.1(3) . . . . ?
C32 C33 N31 Ag2 -152.9(2) . . . . ?
N71 Ag2 N31 C33 -116.1(2) . . . . ?
N81 Ag2 N31 C33 5.8(3) . . . . ?
N41 Ag2 N31 C33 138.7(2) . . . . ?
N71 Ag2 N31 N32 95.9(2) . . . . ?
N81 Ag2 N31 N32 -142.23(18) . . . . ?
N41 Ag2 N31 N32 -9.31(19) . . . . ?
C32 C31 N32 N31 -1.2(3) . . . . ?
C32 C31 N32 C5 -175.2(2) . . . . ?
C33 N31 N32 C31 1.4(3) . . . . ?
Ag2 N31 N32 C31 155.95(17) . . . . ?
C33 N31 N32 C5 175.8(2) . . . . ?
Ag2 N31 N32 C5 -29.7(3) . . . . ?
N42 C5 N32 C31 -112.2(3) . . . . ?
C4 C5 N32 C31 121.6(3) . . . . ?
N42 C5 N32 N31 74.3(3) . . . . ?
C4 C5 N32 N31 -51.9(3) . . . . ?
C42 C43 N41 N42 0.5(3) . . . . ?
C42 C43 N41 Ag2 157.6(2) . . . . ?
N31 Ag2 N41 C43 -140.9(3) . . . . ?
N71 Ag2 N41 C43 75.5(3) . . . . ?
N81 Ag2 N41 C43 -19.7(3) . . . . ?
N31 Ag2 N41 N42 13.66(19) . . . . ?
N71 Ag2 N41 N42 -129.93(19) . . . . ?
N81 Ag2 N41 N42 134.79(18) . . . . ?
C42 C41 N42 N41 -0.1(3) . . . . ?
C42 C41 N42 C5 178.1(2) . . . . ?
C43 N41 N42 C41 -0.2(3) . . . . ?
Ag2 N41 N42 C41 -161.23(18) . . . . ?
C43 N41 N42 C5 -178.5(2) . . . . ?
Ag2 N41 N42 C5 20.5(3) . . . . ?
N32 C5 N42 C41 114.7(3) . . . . ?
C4 C5 N42 C41 -119.1(3) . . . . ?
N32 C5 N42 N41 -67.3(3) . . . . ?
C4 C5 N42 N41 59.0(3) . . . . ?
C52 C53 N51 N52 -0.6(3) . . . . ?
C52 C53 N51 Ag1 -160.3(2) . . . . ?
N61 Ag1 N51 C53 141.6(3) . . . . ?
N11 Ag1 N51 C53 5.4(3) . . . . ?
N21 Ag1 N51 C53 -82.5(3) . . . . ?
N61 Ag1 N51 N52 -15.48(19) . . . . ?
N11 Ag1 N51 N52 -151.72(17) . . . . ?
N21 Ag1 N51 N52 120.38(19) . . . . ?
C53 N51 N52 C51 0.5(3) . . . . ?
Ag1 N51 N52 C51 163.33(17) . . . . ?
C53 N51 N52 C6 178.2(2) . . . . ?
Ag1 N51 N52 C6 -19.0(3) . . . . ?
C52 C51 N52 N51 -0.2(3) . . . . ?
C52 C51 N52 C6 -177.7(2) . . . . ?
N62 C6 N52 N51 66.6(3) . . . . ?
C7 C6 N52 N51 -60.1(3) . . . . ?
N62 C6 N52 C51 -116.2(3) . . . . ?
C7 C6 N52 C51 117.2(3) . . . . ?
C62 C63 N61 N62 1.2(3) . . . . ?
C62 C63 N61 Ag1 156.87(19) . . . . ?
N11 Ag1 N61 C63 -9.0(3) . . . . ?
N21 Ag1 N61 C63 127.5(2) . . . . ?
N51 Ag1 N61 C63 -140.6(2) . . . . ?
N11 Ag1 N61 N62 143.17(17) . . . . ?
N21 Ag1 N61 N62 -80.3(2) . . . . ?
N51 Ag1 N61 N62 11.62(18) . . . . ?
C62 C61 N62 N61 1.0(3) . . . . ?
C62 C61 N62 C6 174.2(2) . . . . ?
C63 N61 N62 C61 -1.3(3) . . . . ?
Ag1 N61 N62 C61 -159.50(17) . . . . ?
C63 N61 N62 C6 -174.9(2) . . . . ?
Ag1 N61 N62 C6 26.9(3) . . . . ?
N52 C6 N62 C61 114.7(3) . . . . ?
C7 C6 N62 C61 -118.1(3) . . . . ?
N52 C6 N62 N61 -72.7(3) . . . . ?
C7 C6 N62 N61 54.4(3) . . . . ?
C72 C73 N71 N72 -1.2(4) . . . . ?
C72 C73 N71 Ag2 -152.2(3) . . . . ?
N31 Ag2 N71 C73 -87.2(3) . . . . ?
N81 Ag2 N71 C73 142.8(3) . . . . ?
N41 Ag2 N71 C73 13.0(3) . . . . ?
N31 Ag2 N71 N72 125.9(2) . . . . ?
N81 Ag2 N71 N72 -4.1(2) . . . . ?
N41 Ag2 N71 N72 -133.9(2) . . . . ?
C72 C71 N72 N71 -1.6(3) . . . . ?
C72 C71 N72 C10 -172.5(3) . . . . ?
C73 N71 N72 C71 1.7(3) . . . . ?
Ag2 N71 N72 C71 155.36(19) . . . . ?
C73 N71 N72 C10 173.4(3) . . . . ?
Ag2 N71 N72 C10 -33.0(3) . . . . ?
N82 C10 N72 C71 -115.7(3) . . . . ?
C9 C10 N72 C71 117.9(3) . . . . ?
N82 C10 N72 N71 74.2(3) . . . . ?
C9 C10 N72 N71 -52.3(3) . . . . ?
C82 C83 N81 N82 0.6(3) . . . . ?
C82 C83 N81 Ag2 148.8(2) . . . . ?
N31 Ag2 N81 C83 74.0(3) . . . . ?
N71 Ag2 N81 C83 -136.8(3) . . . . ?
N41 Ag2 N81 C83 -34.4(3) . . . . ?
N31 Ag2 N81 N82 -142.24(19) . . . . ?
N71 Ag2 N81 N82 7.0(2) . . . . ?
N41 Ag2 N81 N82 109.4(2) . . . . ?
C82 C81 N82 N81 0.1(3) . . . . ?
C82 C81 N82 C10 -178.5(3) . . . . ?
C83 N81 N82 C81 -0.5(3) . . . . ?
Ag2 N81 N82 C81 -151.51(19) . . . . ?
C83 N81 N82 C10 178.2(2) . . . . ?
Ag2 N81 N82 C10 27.1(3) . . . . ?
N72 C10 N82 C81 107.9(3) . . . . ?
C9 C10 N82 C81 -126.8(3) . . . . ?
N72 C10 N82 N81 -70.6(3) . . . . ?
C9 C10 N82 N81 54.8(3) . . . . ?
